data_7712758
loop_
_publ_author_name
'Werner, Luis'
'Hock, Andreas'
'Luz, Christian'
'Riethmann, Melanie'
'Radius, Udo'

_publ_section_title
;
 Subvalent Group 13 Molecules by Carbene-induced Hydrogen Abstraction
;
_journal_name_full 'Dalton Transactions'
_journal_paper_doi 10.1039/D3DT00765K
_journal_year 2023
_chemical_formula_moiety 'C17 H29 Ga N2'
_chemical_formula_sum 'C17 H29 Ga N2'
_chemical_formula_weight 331.14
_space_group_crystal_system orthorhombic
_space_group_IT_number 61
_space_group_name_Hall '-P 2ac 2ab'
_space_group_name_H-M_alt 'P b c a'
_atom_sites_solution_hydrogens mixed
_atom_sites_solution_primary dual
_atom_sites_solution_secondary difmap
_audit_creation_method SHELXL-2018/3
_audit_update_record
;
2023-03-13 deposited with the CCDC.	2023-04-10 downloaded from the CCDC.
;
_cell_angle_alpha 90
_cell_angle_beta 90
_cell_angle_gamma 90
_cell_formula_units_Z 8
_cell_length_a 11.04870(10)
_cell_length_b 15.7247(2)
_cell_length_c 20.1868(2)
_cell_measurement_reflns_used 12235
_cell_measurement_temperature 100.0(5)
_cell_measurement_theta_max 76.7900
_cell_measurement_theta_min 2.1950
_cell_volume 3507.20(6)
_computing_cell_refinement 'CrysAlisPro 1.171.40.53 (Rigaku OD, 2019)'
_computing_data_collection 'CrysAlisPro 1.171.40.53 (Rigaku OD, 2019)'
_computing_data_reduction 'CrysAlisPro 1.171.40.53 (Rigaku OD, 2019)'
_computing_molecular_graphics 'ShelXLe (Huebschle et all, 2011)'
_computing_publication_material 'SHELXL-2014/6 (Sheldrick, 2014)'
_computing_structure_refinement 'SHELXL-2018/3 (Sheldrick, 2018)'
_computing_structure_solution 'SHELXT 2014/5 (Sheldrick, 2014)'
_diffrn_ambient_temperature 100.0(5)
_diffrn_detector_area_resol_mean 10.0000
_diffrn_detector_type HyPix
_diffrn_measured_fraction_theta_full 1.000
_diffrn_measured_fraction_theta_max 1.000
_diffrn_measurement_device 'four-circle diffractometer'
_diffrn_measurement_device_type 'XtaLAB Synergy, Dualflex, HyPix'
_diffrn_measurement_method '\f and \w scans'
_diffrn_radiation_type CuK\a
_diffrn_radiation_wavelength 1.54184
_diffrn_reflns_av_R_equivalents 0.0332
_diffrn_reflns_av_unetI/netI 0.0227
_diffrn_reflns_Laue_measured_fraction_full 1.000
_diffrn_reflns_Laue_measured_fraction_max 1.000
_diffrn_reflns_limit_h_max 13
_diffrn_reflns_limit_h_min -13
_diffrn_reflns_limit_k_max 19
_diffrn_reflns_limit_k_min -11
_diffrn_reflns_limit_l_max 21
_diffrn_reflns_limit_l_min -24
_diffrn_reflns_number 18711
_diffrn_reflns_point_group_measured_fraction_full 1.000
_diffrn_reflns_point_group_measured_fraction_max 1.000
_diffrn_reflns_theta_full 67.684
_diffrn_reflns_theta_max 70.076
_diffrn_reflns_theta_min 4.380
_diffrn_source 'micro-focus sealed X-ray tube'
_diffrn_source_type 'PhotonJet (Cu) X-ray Source'
_exptl_absorpt_coefficient_mu 2.072
_exptl_absorpt_correction_T_max 1.000
_exptl_absorpt_correction_T_min 0.414
_exptl_absorpt_correction_type gaussian
_exptl_absorpt_process_details
;
CrysAlisPro 1.171.40.68a (Rigaku Oxford Diffraction, 2019)
Numerical absorption correction based on gaussian integration over
			a multifaceted crystal model
Empirical absorption correction using spherical harmonics,
 implemented in SCALE3 ABSPACK scaling algorithm.
;
_exptl_crystal_colour colourless
_exptl_crystal_density_diffrn 1.254
_exptl_crystal_description block
_exptl_crystal_F_000 1408
_exptl_crystal_size_max 0.204
_exptl_crystal_size_mid 0.176
_exptl_crystal_size_min 0.118
_refine_diff_density_max 0.300
_refine_diff_density_min -0.317
_refine_diff_density_rms 0.048
_refine_ls_extinction_method none
_refine_ls_goodness_of_fit_ref 1.044
_refine_ls_hydrogen_treatment mixed
_refine_ls_matrix_type full
_refine_ls_number_parameters 198
_refine_ls_number_reflns 3331
_refine_ls_number_restraints 0
_refine_ls_restrained_S_all 1.044
_refine_ls_R_factor_all 0.0266
_refine_ls_R_factor_gt 0.0240
_refine_ls_shift/su_max 0.004
_refine_ls_shift/su_mean 0.000
_refine_ls_structure_factor_coef Fsqd
_refine_ls_weighting_details 'w=1/[\s^2^(Fo^2^)+(0.0348P)^2^+1.3661P] where P=(Fo^2^+2Fc^2^)/3'
_refine_ls_weighting_scheme calc
_refine_ls_wR_factor_gt 0.0646
_refine_ls_wR_factor_ref 0.0661
_reflns_Friedel_coverage 0.000
_reflns_number_gt 3049
_reflns_number_total 3331
_reflns_threshold_expression 'I > 2\s(I)'
_cod_data_source_file d3dt00765k2.cif
_cod_data_source_block compound_8
_cod_database_code 7712758
_shelx_shelxl_version_number 2018/3
_shelx_space_group_comment
;
The symmetry employed for this shelxl refinement is uniquely defined
by the following loop, which should always be used as a source of
symmetry information in preference to the above space-group names.
They are only intended as comments.
;

loop_
_space_group_symop_operation_xyz
'x, y, z'
'-x+1/2, -y, z+1/2'
'-x, y+1/2, -z+1/2'
'x+1/2, -y+1/2, -z'
'-x, -y, -z'
'x-1/2, y, -z-1/2'
'x, -y-1/2, z-1/2'
'-x-1/2, y-1/2, z'

loop_
_atom_site_label
_atom_site_type_symbol
_atom_site_fract_x
_atom_site_fract_y
_atom_site_fract_z
_atom_site_U_iso_or_equiv
_atom_site_adp_type
_atom_site_occupancy
_atom_site_site_symmetry_order
_atom_site_calc_flag
_atom_site_refinement_flags_posn
_atom_site_refinement_flags_adp
_atom_site_refinement_flags_occupancy
_atom_site_disorder_assembly
_atom_site_disorder_group
Ga1 Ga 0.55722(2) 0.22383(2) 0.70432(2) 0.01874(8) Uani 1 1 d . . . . .
N2 N 0.34312(10) 0.31377(7) 0.64033(5) 0.0162(2) Uani 1 1 d . . . . .
N1 N 0.45832(10) 0.40397(8) 0.68796(6) 0.0170(2) Uani 1 1 d . . . . .
C1 C 0.44647(11) 0.32016(9) 0.67536(6) 0.0161(3) Uani 1 1 d . . . . .
C11 C 0.67847(13) 0.20355(9) 0.62660(7) 0.0196(3) Uani 1 1 d . . . . .
C14 C 0.72431(12) 0.29043(9) 0.61586(7) 0.0192(3) Uani 1 1 d . . . . .
C12 C 0.57983(13) 0.26324(9) 0.53714(7) 0.0181(3) Uani 1 1 d . . . . .
C25 C 0.59297(13) 0.18888(9) 0.57207(7) 0.0185(3) Uani 1 1 d . . . . .
C3 C 0.29002(13) 0.39266(9) 0.63093(7) 0.0196(3) Uani 1 1 d . . . . .
C13 C 0.66188(12) 0.32604(9) 0.56435(7) 0.0186(3) Uani 1 1 d . . . . .
C4 C 0.36282(13) 0.44992(9) 0.66106(7) 0.0203(3) Uani 1 1 d . . . . .
C7 C 0.29169(13) 0.23490(9) 0.61495(7) 0.0212(3) Uani 1 1 d . . . . .
H7A H 0.342188 0.187982 0.627680 0.032 Uiso 1 1 calc R U . . .
H7B H 0.286963 0.237660 0.567516 0.032 Uiso 1 1 calc R U . . .
H7C H 0.212028 0.227091 0.632945 0.032 Uiso 1 1 calc R U . . .
C17 C 0.49175(14) 0.28282(10) 0.48249(7) 0.0242(3) Uani 1 1 d . . . . .
H17A H 0.444145 0.233198 0.473084 0.036 Uiso 1 1 calc R U . . .
H17B H 0.535373 0.299390 0.443435 0.036 Uiso 1 1 calc R U . . .
H17C H 0.439484 0.328385 0.496031 0.036 Uiso 1 1 calc R U . . .
C20 C 0.66837(15) 0.41611(10) 0.53971(8) 0.0283(3) Uani 1 1 d . . . . .
H20A H 0.592952 0.444303 0.548386 0.042 Uiso 1 1 calc R U . . .
H20B H 0.683714 0.416050 0.492899 0.042 Uiso 1 1 calc R U . . .
H20C H 0.732600 0.445513 0.562096 0.042 Uiso 1 1 calc R U . . .
C19 C 0.76453(14) 0.13264(10) 0.64798(8) 0.0274(3) Uani 1 1 d . . . . .
H19A H 0.807704 0.150002 0.686971 0.041 Uiso 1 1 calc R U . . .
H19B H 0.821068 0.121243 0.612975 0.041 Uiso 1 1 calc R U . . .
H19C H 0.718912 0.082119 0.657425 0.041 Uiso 1 1 calc R U . . .
C8 C 0.55934(13) 0.44271(10) 0.72363(8) 0.0261(3) Uani 1 1 d . . . . .
H8A H 0.605617 0.399133 0.745257 0.039 Uiso 1 1 calc R U . . .
H8B H 0.528648 0.481712 0.756135 0.039 Uiso 1 1 calc R U . . .
H8C H 0.610114 0.472739 0.692938 0.039 Uiso 1 1 calc R U . . .
C16 C 0.53157(14) 0.10481(9) 0.56042(8) 0.0260(3) Uani 1 1 d . . . . .
H16A H 0.590663 0.063341 0.547311 0.039 Uiso 1 1 calc R U . . .
H16B H 0.472185 0.110914 0.526036 0.039 Uiso 1 1 calc R U . . .
H16C H 0.492679 0.086528 0.600495 0.039 Uiso 1 1 calc R U . . .
C18 C 0.82311(14) 0.32943(11) 0.65712(8) 0.0278(3) Uani 1 1 d . . . . .
H18A H 0.798926 0.329929 0.702798 0.042 Uiso 1 1 calc R U . . .
H18B H 0.837596 0.386645 0.642540 0.042 Uiso 1 1 calc R U . . .
H18C H 0.895865 0.296625 0.652372 0.042 Uiso 1 1 calc R U . . .
C10 C 0.17444(14) 0.40293(11) 0.59391(8) 0.0300(4) Uani 1 1 d . . . . .
H10A H 0.181319 0.376038 0.551387 0.045 Uiso 1 1 calc R U . . .
H10B H 0.157672 0.462352 0.588029 0.045 Uiso 1 1 calc R U . . .
H10C H 0.109792 0.377017 0.618451 0.045 Uiso 1 1 calc R U . . .
C9 C 0.35227(16) 0.54388(10) 0.66712(9) 0.0325(4) Uani 1 1 d . . . . .
H9A H 0.346530 0.559151 0.713060 0.049 Uiso 1 1 calc R U . . .
H9B H 0.281070 0.562848 0.644220 0.049 Uiso 1 1 calc R U . . .
H9C H 0.422393 0.570281 0.648009 0.049 Uiso 1 1 calc R U . . .
H2 H 0.482(2) 0.1475(14) 0.7155(10) 0.045(6) Uiso 1 1 d . . . . .
H1 H 0.621(2) 0.2547(14) 0.7651(11) 0.045(5) Uiso 1 1 d . . . . .

loop_
_atom_site_aniso_label
_atom_site_aniso_U_11
_atom_site_aniso_U_22
_atom_site_aniso_U_33
_atom_site_aniso_U_23
_atom_site_aniso_U_13
_atom_site_aniso_U_12
Ga1 0.02183(12) 0.02001(12) 0.01439(11) 0.00325(6) 0.00120(6) 0.00487(6)
N2 0.0171(5) 0.0154(5) 0.0161(5) -0.0012(4) 0.0007(4) 0.0002(4)
N1 0.0190(6) 0.0175(6) 0.0146(5) -0.0011(5) -0.0014(4) -0.0009(5)
C1 0.0173(6) 0.0179(7) 0.0130(6) 0.0009(5) 0.0037(5) 0.0006(5)
C11 0.0204(7) 0.0217(7) 0.0168(6) 0.0003(5) 0.0031(5) 0.0033(6)
C14 0.0161(7) 0.0248(7) 0.0166(6) -0.0030(5) 0.0023(5) -0.0002(5)
C12 0.0180(6) 0.0225(7) 0.0136(6) -0.0013(5) 0.0024(5) 0.0004(5)
C25 0.0195(6) 0.0197(7) 0.0163(6) -0.0032(5) 0.0042(5) 0.0006(6)
C3 0.0216(7) 0.0198(7) 0.0175(6) -0.0015(5) -0.0002(5) 0.0045(6)
C13 0.0190(6) 0.0202(7) 0.0165(6) -0.0013(5) 0.0038(5) -0.0010(5)
C4 0.0254(7) 0.0187(7) 0.0167(6) -0.0001(5) -0.0016(6) 0.0032(6)
C7 0.0204(7) 0.0189(7) 0.0243(7) -0.0044(5) 0.0022(6) -0.0046(5)
C17 0.0232(7) 0.0331(8) 0.0164(7) 0.0010(6) -0.0014(6) -0.0002(6)
C20 0.0349(8) 0.0245(8) 0.0255(8) 0.0028(6) 0.0010(6) -0.0052(7)
C19 0.0265(8) 0.0298(8) 0.0259(7) 0.0023(6) 0.0020(6) 0.0085(6)
C8 0.0270(8) 0.0250(8) 0.0263(7) -0.0047(6) -0.0068(6) -0.0035(6)
C16 0.0306(8) 0.0212(7) 0.0262(7) -0.0037(6) 0.0052(6) -0.0031(6)
C18 0.0214(7) 0.0370(9) 0.0249(7) -0.0043(7) -0.0036(6) -0.0025(6)
C10 0.0269(8) 0.0304(8) 0.0327(8) -0.0067(7) -0.0103(7) 0.0082(7)
C9 0.0428(9) 0.0192(8) 0.0355(9) -0.0041(6) -0.0107(7) 0.0049(7)

loop_
_atom_type_symbol
_atom_type_description
_atom_type_scat_dispersion_real
_atom_type_scat_dispersion_imag
_atom_type_scat_source
C C 0.0181 0.0091 'International Tables Vol C Tables 4.2.6.8 and 6.1.1.4'
H H 0.0000 0.0000 'International Tables Vol C Tables 4.2.6.8 and 6.1.1.4'
Ga Ga -1.2846 0.7763 'International Tables Vol C Tables 4.2.6.8 and 6.1.1.4'
N N 0.0311 0.0180 'International Tables Vol C Tables 4.2.6.8 and 6.1.1.4'

loop_
_geom_angle_atom_site_label_1
_geom_angle_atom_site_label_2
_geom_angle_atom_site_label_3
_geom_angle
_geom_angle_site_symmetry_1
_geom_angle_site_symmetry_3
_geom_angle_publ_flag
C1 Ga1 C11 106.49(5) . . ?
C1 Ga1 H2 107.9(9) . . ?
C11 Ga1 H2 110.7(8) . . ?
C1 Ga1 H1 106.2(8) . . ?
C11 Ga1 H1 111.2(8) . . ?
H2 Ga1 H1 113.9(12) . . ?
C1 N2 C3 111.35(12) . . ?
C1 N2 C7 125.35(12) . . ?
C3 N2 C7 123.29(12) . . ?
C1 N1 C4 111.14(11) . . ?
C1 N1 C8 125.07(12) . . ?
C4 N1 C8 123.77(12) . . ?
N2 C1 N1 104.73(11) . . ?
N2 C1 Ga1 127.28(10) . . ?
N1 C1 Ga1 127.98(10) . . ?
C25 C11 C14 104.86(12) . . ?
C25 C11 C19 119.83(13) . . ?
C14 C11 C19 120.30(13) . . ?
C25 C11 Ga1 100.05(9) . . ?
C14 C11 Ga1 100.93(9) . . ?
C19 C11 Ga1 107.37(9) . . ?
C13 C14 C11 108.56(12) . . ?
C13 C14 C18 128.34(14) . . ?
C11 C14 C18 123.11(13) . . ?
C25 C12 C13 108.64(12) . . ?
C25 C12 C17 128.31(13) . . ?
C13 C12 C17 122.94(13) . . ?
C12 C25 C11 108.61(12) . . ?
C12 C25 C16 128.34(13) . . ?
C11 C25 C16 123.03(13) . . ?
C4 C3 N2 106.44(12) . . ?
C4 C3 C10 131.61(14) . . ?
N2 C3 C10 121.95(13) . . ?
C14 C13 C12 108.95(12) . . ?
C14 C13 C20 127.84(13) . . ?
C12 C13 C20 123.15(13) . . ?
C3 C4 N1 106.34(12) . . ?
C3 C4 C9 130.71(14) . . ?
N1 C4 C9 122.96(13) . . ?
N2 C7 H7A 109.5 . . ?
N2 C7 H7B 109.5 . . ?
H7A C7 H7B 109.5 . . ?
N2 C7 H7C 109.5 . . ?
H7A C7 H7C 109.5 . . ?
H7B C7 H7C 109.5 . . ?
C12 C17 H17A 109.5 . . ?
C12 C17 H17B 109.5 . . ?
H17A C17 H17B 109.5 . . ?
C12 C17 H17C 109.5 . . ?
H17A C17 H17C 109.5 . . ?
H17B C17 H17C 109.5 . . ?
C13 C20 H20A 109.5 . . ?
C13 C20 H20B 109.5 . . ?
H20A C20 H20B 109.5 . . ?
C13 C20 H20C 109.5 . . ?
H20A C20 H20C 109.5 . . ?
H20B C20 H20C 109.5 . . ?
C11 C19 H19A 109.5 . . ?
C11 C19 H19B 109.5 . . ?
H19A C19 H19B 109.5 . . ?
C11 C19 H19C 109.5 . . ?
H19A C19 H19C 109.5 . . ?
H19B C19 H19C 109.5 . . ?
N1 C8 H8A 109.5 . . ?
N1 C8 H8B 109.5 . . ?
H8A C8 H8B 109.5 . . ?
N1 C8 H8C 109.5 . . ?
H8A C8 H8C 109.5 . . ?
H8B C8 H8C 109.5 . . ?
C25 C16 H16A 109.5 . . ?
C25 C16 H16B 109.5 . . ?
H16A C16 H16B 109.5 . . ?
C25 C16 H16C 109.5 . . ?
H16A C16 H16C 109.5 . . ?
H16B C16 H16C 109.5 . . ?
C14 C18 H18A 109.5 . . ?
C14 C18 H18B 109.5 . . ?
H18A C18 H18B 109.5 . . ?
C14 C18 H18C 109.5 . . ?
H18A C18 H18C 109.5 . . ?
H18B C18 H18C 109.5 . . ?
C3 C10 H10A 109.5 . . ?
C3 C10 H10B 109.5 . . ?
H10A C10 H10B 109.5 . . ?
C3 C10 H10C 109.5 . . ?
H10A C10 H10C 109.5 . . ?
H10B C10 H10C 109.5 . . ?
C4 C9 H9A 109.5 . . ?
C4 C9 H9B 109.5 . . ?
H9A C9 H9B 109.5 . . ?
C4 C9 H9C 109.5 . . ?
H9A C9 H9C 109.5 . . ?
H9B C9 H9C 109.5 . . ?

loop_
_geom_bond_atom_site_label_1
_geom_bond_atom_site_label_2
_geom_bond_distance
_geom_bond_site_symmetry_2
_geom_bond_publ_flag
Ga1 C1 2.0333(14) . ?
Ga1 C11 2.0875(14) . ?
Ga1 H2 1.48(2) . ?
Ga1 H1 1.50(2) . ?
N2 C1 1.3468(17) . ?
N2 C3 1.3852(18) . ?
N2 C7 1.4573(18) . ?
N1 C1 1.3486(18) . ?
N1 C4 1.3894(18) . ?
N1 C8 1.4612(18) . ?
C11 C25 1.469(2) . ?
C11 C14 1.473(2) . ?
C11 C19 1.528(2) . ?
C14 C13 1.368(2) . ?
C14 C18 1.504(2) . ?
C12 C25 1.373(2) . ?
C12 C13 1.449(2) . ?
C12 C17 1.503(2) . ?
C25 C16 1.504(2) . ?
C3 C4 1.352(2) . ?
C3 C10 1.488(2) . ?
C13 C20 1.503(2) . ?
C4 C9 1.487(2) . ?
C7 H7A 0.9600 . ?
C7 H7B 0.9600 . ?
C7 H7C 0.9600 . ?
C17 H17A 0.9600 . ?
C17 H17B 0.9600 . ?
C17 H17C 0.9600 . ?
C20 H20A 0.9600 . ?
C20 H20B 0.9600 . ?
C20 H20C 0.9600 . ?
C19 H19A 0.9600 . ?
C19 H19B 0.9600 . ?
C19 H19C 0.9600 . ?
C8 H8A 0.9600 . ?
C8 H8B 0.9600 . ?
C8 H8C 0.9600 . ?
C16 H16A 0.9600 . ?
C16 H16B 0.9600 . ?
C16 H16C 0.9600 . ?
C18 H18A 0.9600 . ?
C18 H18B 0.9600 . ?
C18 H18C 0.9600 . ?
C10 H10A 0.9600 . ?
C10 H10B 0.9600 . ?
C10 H10C 0.9600 . ?
C9 H9A 0.9600 . ?
C9 H9B 0.9600 . ?
C9 H9C 0.9600 . ?

loop_
_geom_torsion_atom_site_label_1
_geom_torsion_atom_site_label_2
_geom_torsion_atom_site_label_3
_geom_torsion_atom_site_label_4
_geom_torsion
_geom_torsion_site_symmetry_1
_geom_torsion_site_symmetry_2
_geom_torsion_site_symmetry_3
_geom_torsion_site_symmetry_4
_geom_torsion_publ_flag
C3 N2 C1 N1 -0.08(15) . . . . ?
C7 N2 C1 N1 179.90(12) . . . . ?
C3 N2 C1 Ga1 178.65(9) . . . . ?
C7 N2 C1 Ga1 -1.37(19) . . . . ?
C4 N1 C1 N2 0.08(15) . . . . ?
C8 N1 C1 N2 -178.42(12) . . . . ?
C4 N1 C1 Ga1 -178.64(10) . . . . ?
C8 N1 C1 Ga1 2.9(2) . . . . ?
C25 C11 C14 C13 5.89(15) . . . . ?
C19 C11 C14 C13 144.58(13) . . . . ?
Ga1 C11 C14 C13 -97.71(11) . . . . ?
C25 C11 C14 C18 -174.54(12) . . . . ?
C19 C11 C14 C18 -35.8(2) . . . . ?
Ga1 C11 C14 C18 81.87(14) . . . . ?
C13 C12 C25 C11 4.13(15) . . . . ?
C17 C12 C25 C11 -172.07(13) . . . . ?
C13 C12 C25 C16 -177.05(13) . . . . ?
C17 C12 C25 C16 6.8(2) . . . . ?
C14 C11 C25 C12 -6.10(15) . . . . ?
C19 C11 C25 C12 -145.02(13) . . . . ?
Ga1 C11 C25 C12 98.16(11) . . . . ?
C14 C11 C25 C16 175.01(13) . . . . ?
C19 C11 C25 C16 36.1(2) . . . . ?
Ga1 C11 C25 C16 -80.74(14) . . . . ?
C1 N2 C3 C4 0.05(15) . . . . ?
C7 N2 C3 C4 -179.93(12) . . . . ?
C1 N2 C3 C10 -179.74(13) . . . . ?
C7 N2 C3 C10 0.3(2) . . . . ?
C11 C14 C13 C12 -3.58(15) . . . . ?
C18 C14 C13 C12 176.87(13) . . . . ?
C11 C14 C13 C20 173.55(14) . . . . ?
C18 C14 C13 C20 -6.0(2) . . . . ?
C25 C12 C13 C14 -0.34(16) . . . . ?
C17 C12 C13 C14 176.11(13) . . . . ?
C25 C12 C13 C20 -177.64(13) . . . . ?
C17 C12 C13 C20 -1.2(2) . . . . ?
N2 C3 C4 N1 0.00(15) . . . . ?
C10 C3 C4 N1 179.76(15) . . . . ?
N2 C3 C4 C9 179.81(15) . . . . ?
C10 C3 C4 C9 -0.4(3) . . . . ?
C1 N1 C4 C3 -0.05(16) . . . . ?
C8 N1 C4 C3 178.47(13) . . . . ?
C1 N1 C4 C9 -179.87(14) . . . . ?
C8 N1 C4 C9 -1.4(2) . . . . ?
